data_7004877
loop_
_publ_author_name
'Cowley, Andrew R.'
'Dilworth, Jonathan R.'
'Donnelly, Paul S.'
'Heslop, Julia M.'
'Ratcliffe, Steven J.'

_publ_section_title
;
 Bifunctional chelators for copper radiopharmaceuticals: the synthesis
 of [Cu(ATSM)-amino acid] and [Cu(ATSM)-octreotide] conjugates.
;
_journal_issue 2
_journal_name_full 'Dalton transactions (Cambridge, England : 2003)'
_journal_page_first 209
_journal_page_last 217
_journal_paper_doi 10.1039/b612142j
_journal_year 2007
_chemical_compound_source
;
synthesis as described
;
_chemical_formula_moiety ' C14 H16 N6 Ni O2 S2, 1.5(C3 H7 N O)'
_chemical_formula_sum 'C18.5 H26.5 N7.5 Ni O3.5 S2'
_chemical_formula_weight 532.80
_chemical_name_systematic
;
?
;
_space_group_IT_number 15
_symmetry_cell_setting monoclinic
_symmetry_space_group_name_Hall '-C 2yc'
_symmetry_space_group_name_H-M 'C 1 2/c 1'
_atom_sites_solution_hydrogens geom
_atom_sites_solution_primary direct
_cell_angle_alpha 90
_cell_angle_beta 119.6043(8)
_cell_angle_gamma 90
_cell_formula_units_Z 8
_cell_length_a 27.3837(4)
_cell_length_b 7.2624(2)
_cell_length_c 27.4189(4)
_cell_measurement_reflns_used 37798
_cell_measurement_temperature 150
_cell_measurement_theta_max 28
_cell_measurement_theta_min 5
_cell_volume 4741.01(17)
_computing_cell_refinement
;
KappaCCD software 'DENZO' (Otwinowski & Minor, 1996)
;
_computing_data_collection
;
KappaCCD software 'Collect' (Nonius, 2000)
;
_computing_data_reduction
;
KappaCCD software 'DENZO' (Otwinowski & Minor, 1996)
;
_computing_publication_material
;
CRYSTALS (Watkin et al, 2001)
;
_computing_structure_refinement
;
CRYSTALS (Watkin et al, 2001)
;
_computing_structure_solution 'SIR92 (Giacovazzo et al, 1992)'
_diffrn_ambient_temperature 150
_diffrn_measured_fraction_theta_full 1.000
_diffrn_measured_fraction_theta_max 1.000
_diffrn_measurement_device_type
;
Nonius KappaCCD
;
_diffrn_measurement_method \w
_diffrn_radiation_monochromator graphite
_diffrn_radiation_type 'Mo K\a'
_diffrn_radiation_wavelength 0.71073
_diffrn_reflns_av_R_equivalents 0.068
_diffrn_reflns_limit_h_max 35
_diffrn_reflns_limit_h_min -35
_diffrn_reflns_limit_k_max 9
_diffrn_reflns_limit_k_min -9
_diffrn_reflns_limit_l_max 35
_diffrn_reflns_limit_l_min -35
_diffrn_reflns_number 37798
_diffrn_reflns_theta_full 27.476
_diffrn_reflns_theta_max 27.476
_diffrn_reflns_theta_min 5.120
_diffrn_standards_decay_% 0.00
_diffrn_standards_interval_count 0
_diffrn_standards_interval_time 0
_diffrn_standards_number 0
_exptl_absorpt_coefficient_mu 1.033
_exptl_absorpt_correction_T_max 0.96
_exptl_absorpt_correction_T_min 0.78
_exptl_absorpt_correction_type multi-scan
_exptl_absorpt_process_details
;
Denzo/Scalepack (Otwinowski & Minor, 1996)
;
_exptl_crystal_colour ' brown '
_exptl_crystal_density_diffrn 1.493
_exptl_crystal_description ' prism '
_exptl_crystal_F_000 2224
_exptl_crystal_size_max 0.24
_exptl_crystal_size_mid 0.05
_exptl_crystal_size_min 0.04
_refine_diff_density_max 0.35
_refine_diff_density_min -0.34
_refine_ls_extinction_method None
_refine_ls_goodness_of_fit_ref 1.0999
_refine_ls_hydrogen_treatment mixed
_refine_ls_matrix_type full
_refine_ls_number_parameters 328
_refine_ls_number_reflns 3455
_refine_ls_number_restraints 32
_refine_ls_R_factor_all 0.0662
_refine_ls_R_factor_gt 0.0320
_refine_ls_shift/su_max 0.029754
_refine_ls_structure_factor_coef F
_refine_ls_weighting_details
;
Method, part 1, Chebychev polynomial, (Watkin, 1994, Prince, 1982)
[weight] = 1.0/[A~0~*T~0~(x)+A~1~*T~1~(x) ... +A~n-1~]*T~n-1~(x)]
where A~i~ are the Chebychev coefficients listed below and x= Fcalc/Fmax
Method = Robust Weighting (Prince, 1982)
W = [weight] * [1-(deltaF/6*sigmaF)^2^]^2^
A~i~ are:
0.545 0.316 0.330
;
_refine_ls_weighting_scheme calc
_refine_ls_wR_factor_all 0.0557
_refine_ls_wR_factor_gt 0.0358
_refine_ls_wR_factor_ref 0.0358
_reflns_limit_h_max 30
_reflns_limit_h_min -35
_reflns_limit_k_max 9
_reflns_limit_k_min 0
_reflns_limit_l_max 35
_reflns_limit_l_min 0
_reflns_number_gt 3455
_reflns_number_total 5406
_reflns_threshold_expression I>3.00u(I)
_cod_data_source_file b612142j.txt
_cod_data_source_block arc994
_cod_depositor_comments
;
The following automatic conversions were performed:
'_symmetry_cell_setting' value 'Monoclinic' changed to 'monoclinic'
according to '/home/saulius/struct/CIF-dictionaries/cif_core.dic'
dictionary named 'cif_core.dic' version 2.4.1 from 2010-06-29.

Automatic conversion script
Id: cif_fix_enum 1527 2010-12-29 10:47:43Z saulius 
;
_cod_original_sg_symbol_H-M 'C 1 2/c 1 '
_cod_original_formula_sum ' C18.50 H26.50 N7.50 Ni O3.50 S2 '
_cod_database_code 7004877

loop_
_symmetry_equiv_pos_as_xyz
x,y,z
-x,-y,-z
x+1/2,y+1/2,z
-x+1/2,-y+1/2,-z
-x,y,-z+1/2
x,-y,z+1/2
-x+1/2,y+1/2,-z+1/2
x+1/2,-y+1/2,z+1/2

loop_
_atom_site_label
_atom_site_type_symbol
_atom_site_fract_x
_atom_site_fract_y
_atom_site_fract_z
_atom_site_U_iso_or_equiv
_atom_site_occupancy
_atom_site_adp_type
_atom_site_refinement_flags_posn
_atom_site_refinement_flags_adp
_atom_site_refinement_flags_occupancy
_atom_site_disorder_assembly
_atom_site_disorder_group
Ni1 Ni 0.316656(13) 0.57283(4) 0.545239(13) 0.0217 1.0000 Uani . . . . .
S1 S 0.34227(3) 0.63462(9) 0.48428(2) 0.0249 1.0000 Uani . . . . .
C1 C 0.27708(10) 0.5737(4) 0.4261(1) 0.0220 1.0000 Uani . . . . .
N1 N 0.23408(9) 0.5131(3) 0.42986(8) 0.0245 1.0000 Uani . . . . .
N2 N 0.24772(9) 0.5041(3) 0.48554(8) 0.0225 1.0000 Uani . . . . .
C2 C 0.21043(10) 0.4480(3) 0.49867(10) 0.0239 1.0000 Uani . . . . .
C3 C 0.23216(10) 0.4486(3) 0.55972(10) 0.0234 1.0000 Uani . . . . .
N3 N 0.28389(9) 0.5084(3) 0.58809(8) 0.0235 1.0000 Uani . . . . .
N4 N 0.31001(9) 0.5228(3) 0.64553(9) 0.0263 1.0000 Uani . . . . .
C4 C 0.36177(11) 0.5827(4) 0.66521(10) 0.0268 1.0000 Uani . . . . .
S2 S 0.39177(3) 0.63497(10) 0.62264(3) 0.0288 1.0000 Uani . . . . .
N5 N 0.27466(9) 0.5888(3) 0.37550(9) 0.0259 1.0000 Uani . . . . .
C5 C 0.23271(11) 0.5302(3) 0.32259(10) 0.0234 1.0000 Uani . . . . .
C6 C 0.24864(11) 0.5102(4) 0.28138(11) 0.0274 1.0000 Uani . . . . .
C7 C 0.21047(11) 0.4518(4) 0.22795(10) 0.0269 1.0000 Uani . . . . .
C8 C 0.15532(10) 0.4139(4) 0.21393(10) 0.0247 1.0000 Uani . . . . .
C9 C 0.13896(11) 0.4363(4) 0.25455(11) 0.0278 1.0000 Uani . . . . .
C10 C 0.17747(11) 0.4923(4) 0.30884(10) 0.0273 1.0000 Uani . . . . .
C11 C 0.11494(11) 0.3474(4) 0.15677(11) 0.0274 1.0000 Uani . . . . .
O1 O 0.13023(8) 0.2853(3) 0.12478(7) 0.0336 1.0000 Uani . . . . .
O2 O 0.06178(8) 0.3611(3) 0.14292(9) 0.0404 1.0000 Uani . . . . .
C12 C 0.15202(11) 0.3939(4) 0.45670(11) 0.0289 1.0000 Uani . . . . .
C13 C 0.19827(12) 0.3857(4) 0.58578(11) 0.0310 1.0000 Uani . . . . .
N6 N 0.39490(11) 0.6058(4) 0.72030(9) 0.0323 1.0000 Uani . . . . .
C14 C 0.37491(13) 0.5757(4) 0.76009(11) 0.0361 1.0000 Uani . . . . .
O3 O -0.00506(8) 0.2698(3) 0.04057(8) 0.0431 1.0000 Uani . . . . .
C15 C 0.01373(11) 0.2654(5) 0.00783(12) 0.0373 1.0000 Uani . . . . .
N7 N -0.01553(9) 0.2203(4) -0.04559(9) 0.0332 1.0000 Uani . . . . .
C16 C 0.00979(13) 0.2186(6) -0.08172(13) 0.0480 1.0000 Uani . . . . .
C17 C -0.07407(12) 0.1665(5) -0.07120(12) 0.0415 1.0000 Uani . . . . .
O4 O 0.4963(19) 0.8017(5) 0.7506(15) 0.0413 0.5000 Uani D U . 1 -1
C18 C 0.5135(2) 0.9467(9) 0.7780(2) 0.0373 0.5000 Uani D U . 1 -1
N8 N 0.4975(7) 1.1128(6) 0.7554(4) 0.0365 0.5000 Uani D U . 1 -1
C19 C 0.5156(3) 1.2776(10) 0.7900(3) 0.0549 0.5000 Uani D U . 1 -1
C20 C 0.4621(3) 1.1324(11) 0.6947(3) 0.0466 0.5000 Uani D U . 1 -1
H1 H 0.3015(12) 0.631(4) 0.3760(11) 0.022(7) 1.0000 Uiso . . . . .
H2 H 0.0408(17) 0.328(6) 0.1097(18) 0.068(13) 1.0000 Uiso . . . . .
H3 H 0.4254(15) 0.657(5) 0.7331(14) 0.037(9) 1.0000 Uiso . . . . .
H61 H 0.2881 0.5386 0.2909 0.0345 1.0000 Uiso . . . . .
H71 H 0.2226 0.4368 0.1992 0.0337 1.0000 Uiso . . . . .
H91 H 0.0991 0.4119 0.2445 0.0353 1.0000 Uiso . . . . .
H101 H 0.1655 0.5051 0.3378 0.0334 1.0000 Uiso . . . . .
H121 H 0.1313 0.3560 0.4766 0.0358 1.0000 Uiso . . . . .
H122 H 0.1324 0.5009 0.4316 0.0358 1.0000 Uiso . . . . .
H123 H 0.1531 0.2886 0.4338 0.0358 1.0000 Uiso . . . . .
H131 H 0.2212 0.3979 0.6275 0.0399 1.0000 Uiso . . . . .
H132 H 0.1637 0.4633 0.5716 0.0399 1.0000 Uiso . . . . .
H133 H 0.1873 0.2540 0.5757 0.0399 1.0000 Uiso . . . . .
H141 H 0.4061 0.6004 0.7990 0.0444 1.0000 Uiso . . . . .
H142 H 0.3429 0.6608 0.7512 0.0444 1.0000 Uiso . . . . .
H143 H 0.3621 0.4453 0.7573 0.0444 1.0000 Uiso . . . . .
H151 H 0.0541 0.2984 0.0230 0.0435 1.0000 Uiso . . . . .
H161 H 0.0499 0.2580 -0.0596 0.0584 1.0000 Uiso . . . . .
H162 H -0.0111 0.3054 -0.1138 0.0584 1.0000 Uiso . . . . .
H163 H 0.0078 0.0913 -0.0965 0.0584 1.0000 Uiso . . . . .
H171 H -0.0866 0.1730 -0.0426 0.0481 1.0000 Uiso . . . . .
H172 H -0.0974 0.2517 -0.1030 0.0481 1.0000 Uiso . . . . .
H173 H -0.0785 0.0376 -0.0857 0.0481 1.0000 Uiso . . . . .
H181 H 0.5407 0.9377 0.8191 0.0412 0.5000 Uiso . . . 1 -1
H191 H 0.5393 1.2419 0.8303 0.0625 0.5000 Uiso . . . 1 -1
H192 H 0.5379 1.3573 0.7785 0.0625 0.5000 Uiso . . . 1 -1
H193 H 0.4819 1.3470 0.7851 0.0625 0.5000 Uiso . . . 1 -1
H201 H 0.4533 1.0077 0.6769 0.0572 0.5000 Uiso . . . 1 -1
H202 H 0.4824 1.2065 0.6796 0.0572 0.5000 Uiso . . . 1 -1
H203 H 0.4264 1.1962 0.6862 0.0572 0.5000 Uiso . . . 1 -1

loop_
_atom_site_aniso_label
_atom_site_aniso_U_11
_atom_site_aniso_U_22
_atom_site_aniso_U_33
_atom_site_aniso_U_23
_atom_site_aniso_U_13
_atom_site_aniso_U_12
Ni1 0.02248(15) 0.02406(16) 0.02034(15) -0.00039(13) 0.01191(12) -0.00087(14)
S1 0.0229(3) 0.0315(3) 0.0216(3) -0.0013(2) 0.0119(2) -0.0031(3)
C1 0.0248(11) 0.0221(12) 0.0205(11) -0.0005(10) 0.0124(9) 0.0011(10)
N1 0.0278(11) 0.0259(11) 0.0211(10) -0.0018(8) 0.0130(8) -0.0012(9)
N2 0.0240(10) 0.0222(10) 0.0225(10) -0.0014(8) 0.0124(8) -0.0006(9)
C2 0.0251(12) 0.0203(12) 0.0290(12) -0.0025(10) 0.0154(10) -0.0025(10)
C3 0.0288(12) 0.0199(12) 0.0278(12) -0.0010(9) 0.0188(10) 0.0005(10)
N3 0.0272(11) 0.0222(10) 0.0236(10) -0.0008(8) 0.0143(9) -0.0003(9)
N4 0.0275(11) 0.0301(12) 0.0227(10) 0.0004(8) 0.0135(9) -0.0010(9)
C4 0.0319(13) 0.0261(13) 0.0251(12) -0.0007(10) 0.0162(11) 0.0025(11)
S2 0.0253(3) 0.0395(4) 0.0228(3) -0.0014(3) 0.0129(2) -0.0038(3)
N5 0.0248(11) 0.0316(12) 0.0235(10) 0.0008(9) 0.0136(9) -0.0045(10)
C5 0.0283(12) 0.0213(13) 0.0215(11) 0.0013(9) 0.0130(10) 0.0022(10)
C6 0.0265(13) 0.0316(14) 0.0281(13) -0.0016(11) 0.0165(11) -0.0017(11)
C7 0.0330(13) 0.0290(14) 0.0223(12) -0.0019(10) 0.0164(11) -0.0010(11)
C8 0.0263(12) 0.0248(12) 0.0233(11) -0.0010(10) 0.0126(10) 0.0023(11)
C9 0.0272(12) 0.0329(14) 0.0281(12) -0.0034(11) 0.0174(10) -0.0007(11)
C10 0.0266(12) 0.0331(14) 0.0237(12) -0.0023(11) 0.0136(10) -0.0013(11)
C11 0.0273(13) 0.0300(14) 0.0270(12) -0.0004(11) 0.0150(11) 0.0011(11)
O1 0.0280(9) 0.0475(12) 0.0264(9) -0.0092(8) 0.0142(8) 0.0011(9)
O2 0.0251(10) 0.0677(15) 0.0268(10) -0.0108(10) 0.0116(8) 0.0018(10)
C12 0.0258(13) 0.0304(15) 0.0332(14) -0.0014(11) 0.0166(11) -0.0014(11)
C13 0.0339(14) 0.0316(15) 0.0343(14) 0.0007(11) 0.0220(12) -0.0028(11)
N6 0.0307(12) 0.0424(15) 0.0244(11) -0.0011(10) 0.0141(10) -0.0011(11)
C14 0.0457(16) 0.0420(16) 0.0233(12) 0.0016(12) 0.0190(12) -0.0035(14)
O3 0.0322(11) 0.0662(15) 0.0304(10) -0.0085(10) 0.0151(9) -0.0027(10)
C15 0.0266(14) 0.0504(18) 0.0317(14) -0.0040(13) 0.0119(12) -0.0019(13)
N7 0.0246(11) 0.0471(15) 0.0277(11) -0.0020(10) 0.0127(9) 0.0027(10)
C16 0.0346(16) 0.080(3) 0.0314(15) 0.0019(16) 0.0180(13) 0.0067(17)
C17 0.0280(14) 0.060(2) 0.0325(15) -0.0037(14) 0.0116(12) -0.0034(14)
O4 0.026(9) 0.0384(17) 0.048(2) 0.002(4) 0.010(4) -0.003(4)
C18 0.026(3) 0.040(2) 0.037(3) 0.002(2) 0.009(2) 0.001(2)
N8 0.030(3) 0.0350(18) 0.043(3) 0.000(2) 0.017(3) -0.004(3)
C19 0.047(4) 0.044(4) 0.065(4) -0.013(3) 0.021(3) -0.010(3)
C20 0.045(3) 0.055(4) 0.043(3) 0.014(3) 0.024(2) 0.006(3)

loop_
_atom_type_symbol
_atom_type_scat_dispersion_real
_atom_type_scat_dispersion_imag
_atom_type_scat_Cromer_Mann_a1
_atom_type_scat_Cromer_Mann_b1
_atom_type_scat_Cromer_Mann_a2
_atom_type_scat_Cromer_Mann_b2
_atom_type_scat_Cromer_Mann_a3
_atom_type_scat_Cromer_Mann_b3
_atom_type_scat_Cromer_Mann_a4
_atom_type_scat_Cromer_Mann_b4
_atom_type_scat_Cromer_Mann_c
_atom_type_scat_source
'C ' 0.0033 0.0016 2.3100 20.8439 1.0200 10.2075 1.5886 0.5687 0.8650 51.6512 0.2156 International_Tables_Vol_IV_Table_2.2B
'H ' 0.0000 0.0000 0.4930 10.5109 0.3229 26.1257 0.1402 3.1424 0.0408 57.7998 0.0030 International_Tables_Vol_IV_Table_2.2B
'N ' 0.0061 0.0033 12.2126 0.0057 3.1322 9.8933 2.0125 28.9975 1.1663 0.5826 -11.5290 International_Tables_Vol_IV_Table_2.2B
'Ni ' 0.3393 1.1124 12.8376 3.8785 7.2920 0.2565 4.4438 12.1763 2.3800 66.3421 1.0341 International_Tables_Vol_IV_Table_2.2B
'O ' 0.0106 0.0060 3.0485 13.2771 2.2868 5.7011 1.5463 0.3239 0.8670 32.9089 0.2508 International_Tables_Vol_IV_Table_2.2B
'S ' 0.1246 0.1234 6.9053 1.4679 5.2034 22.2151 1.4379 0.2536 1.5863 56.1720 0.8669 International_Tables_Vol_IV_Table_2.2B

loop_
_geom_angle_atom_site_label_1
_geom_angle_site_symmetry_1
_geom_angle_atom_site_label_2
_geom_angle_site_symmetry_2
_geom_angle_atom_site_label_3
_geom_angle_site_symmetry_3
_geom_angle
_geom_angle_publ_flag
S1 . Ni1 . N2 . 87.18(6) yes
S1 . Ni1 . N3 . 170.94(7) yes
N2 . Ni1 . N3 . 83.76(9) yes
S1 . Ni1 . S2 . 101.69(3) yes
N2 . Ni1 . S2 . 171.03(6) yes
N3 . Ni1 . S2 . 87.37(7) yes
Ni1 . S1 . C1 . 94.43(8) yes
S1 . C1 . N1 . 124.17(18) yes
S1 . C1 . N5 . 114.80(18) yes
N1 . C1 . N5 . 121.0(2) yes
C1 . N1 . N2 . 109.87(19) yes
Ni1 . N2 . N1 . 124.33(16) yes
Ni1 . N2 . C2 . 115.77(17) yes
N1 . N2 . C2 . 119.9(2) yes
N2 . C2 . C3 . 112.4(2) yes
N2 . C2 . C12 . 123.9(2) yes
C3 . C2 . C12 . 123.7(2) yes
C2 . C3 . N3 . 112.8(2) yes
C2 . C3 . C13 . 123.0(2) yes
N3 . C3 . C13 . 124.2(2) yes
Ni1 . N3 . C3 . 115.29(16) yes
Ni1 . N3 . N4 . 124.41(16) yes
C3 . N3 . N4 . 120.3(2) yes
N3 . N4 . C4 . 109.9(2) yes
N4 . C4 . S2 . 123.87(19) yes
N4 . C4 . N6 . 119.9(2) yes
S2 . C4 . N6 . 116.3(2) yes
Ni1 . S2 . C4 . 94.39(9) yes
C1 . N5 . C5 . 129.4(2) yes
C1 . N5 . H1 . 116(2) no
C5 . N5 . H1 . 115(2) no
N5 . C5 . C6 . 116.3(2) yes
N5 . C5 . C10 . 124.5(2) yes
C6 . C5 . C10 . 119.2(2) yes
C5 . C6 . C7 . 120.8(2) yes
C5 . C6 . H61 . 119.603 no
C7 . C6 . H61 . 119.603 no
C6 . C7 . C8 . 120.3(2) yes
C6 . C7 . H71 . 119.862 no
C8 . C7 . H71 . 119.862 no
C7 . C8 . C9 . 119.2(2) yes
C7 . C8 . C11 . 119.9(2) yes
C9 . C8 . C11 . 120.9(2) yes
C8 . C9 . C10 . 120.9(2) yes
C8 . C9 . H91 . 119.569 no
C10 . C9 . H91 . 119.569 no
C5 . C10 . C9 . 119.6(2) yes
C5 . C10 . H101 . 120.202 no
C9 . C10 . H101 . 120.202 no
C8 . C11 . O1 . 122.3(2) yes
C8 . C11 . O2 . 114.9(2) yes
O1 . C11 . O2 . 122.7(2) yes
C11 . O2 . H2 . 111(3) no
C2 . C12 . H121 . 109.467 no
C2 . C12 . H122 . 109.467 no
H121 . C12 . H122 . 109.476 no
C2 . C12 . H123 . 109.467 no
H121 . C12 . H123 . 109.476 no
H122 . C12 . H123 . 109.476 no
C3 . C13 . H131 . 109.467 no
C3 . C13 . H132 . 109.467 no
H131 . C13 . H132 . 109.476 no
C3 . C13 . H133 . 109.467 no
H131 . C13 . H133 . 109.476 no
H132 . C13 . H133 . 109.476 no
C4 . N6 . C14 . 122.1(2) yes
C4 . N6 . H3 . 121(2) no
C14 . N6 . H3 . 115(2) no
N6 . C14 . H141 . 109.467 no
N6 . C14 . H142 . 109.467 no
H141 . C14 . H142 . 109.476 no
N6 . C14 . H143 . 109.467 no
H141 . C14 . H143 . 109.475 no
H142 . C14 . H143 . 109.476 no
O3 . C15 . N7 . 124.8(3) yes
O3 . C15 . H151 . 117.576 no
N7 . C15 . H151 . 117.576 no
C15 . N7 . C16 . 121.6(2) yes
C15 . N7 . C17 . 121.7(2) yes
C16 . N7 . C17 . 116.7(2) yes
N7 . C16 . H161 . 109.467 no
N7 . C16 . H162 . 109.467 no
H161 . C16 . H162 . 109.476 no
N7 . C16 . H163 . 109.467 no
H161 . C16 . H163 . 109.476 no
H162 . C16 . H163 . 109.476 no
N7 . C17 . H171 . 109.467 no
N7 . C17 . H172 . 109.467 no
H171 . C17 . H172 . 109.476 no
N7 . C17 . H173 . 109.467 no
H171 . C17 . H173 . 109.476 no
H172 . C17 . H173 . 109.476 no
O4 . C18 . N8 . 123.4(14) yes
O4 . C18 . H181 . 118.286 no
N8 . C18 . H181 . 118.327 no
C18 . N8 . C19 . 121.1(9) yes
C18 . N8 . C20 . 119.9(6) yes
C19 . N8 . C20 . 118.9(6) yes
N8 . C19 . H191 . 109.467 no
N8 . C19 . H192 . 109.466 no
H191 . C19 . H192 . 109.475 no
N8 . C19 . H193 . 109.468 no
H191 . C19 . H193 . 109.475 no
H192 . C19 . H193 . 109.476 no
N8 . C20 . H201 . 109.466 no
N8 . C20 . H202 . 109.466 no
N8 . C20 . H203 . 109.467 no
H201 . C20 . H202 . 109.475 no
H201 . C20 . H203 . 109.476 no
H202 . C20 . H203 . 109.477 no

loop_
_geom_bond_atom_site_label_1
_geom_bond_site_symmetry_1
_geom_bond_atom_site_label_2
_geom_bond_site_symmetry_2
_geom_bond_distance
_geom_bond_publ_flag
Ni1 . S1 . 2.1552(7) yes
Ni1 . N2 . 1.854(2) yes
Ni1 . N3 . 1.856(2) yes
Ni1 . S2 . 2.1508(7) yes
S1 . C1 . 1.764(2) yes
C1 . N1 . 1.308(3) yes
C1 . N5 . 1.361(3) yes
N1 . N2 . 1.383(3) yes
N2 . C2 . 1.304(3) yes
C2 . C3 . 1.474(3) yes
C2 . C12 . 1.489(4) yes
C3 . N3 . 1.308(3) yes
C3 . C13 . 1.495(3) yes
N3 . N4 . 1.375(3) yes
N4 . C4 . 1.317(3) yes
C4 . S2 . 1.769(3) yes
C4 . N6 . 1.334(3) yes
N5 . C5 . 1.399(3) yes
N5 . H1 . 0.79(3) no
C5 . C6 . 1.405(3) yes
C5 . C10 . 1.394(4) yes
C6 . C7 . 1.380(3) yes
C6 . H61 . 1.000 no
C7 . C8 . 1.390(4) yes
C7 . H71 . 1.000 no
C8 . C9 . 1.400(3) yes
C8 . C11 . 1.483(3) yes
C9 . C10 . 1.394(4) yes
C9 . H91 . 1.000 no
C10 . H101 . 1.000 no
C11 . O1 . 1.229(3) yes
C11 . O2 . 1.314(3) yes
O2 . H2 . 0.84(4) no
C12 . H121 . 1.000 no
C12 . H122 . 1.000 no
C12 . H123 . 1.000 no
C13 . H131 . 1.000 no
C13 . H132 . 1.000 no
C13 . H133 . 1.000 no
N6 . C14 . 1.459(3) yes
N6 . H3 . 0.82(3) no
C14 . H141 . 1.000 no
C14 . H142 . 1.000 no
C14 . H143 . 1.000 no
O3 . C15 . 1.236(3) yes
C15 . N7 . 1.317(4) yes
C15 . H151 . 1.000 no
N7 . C16 . 1.463(4) yes
N7 . C17 . 1.450(4) yes
C16 . H161 . 1.000 no
C16 . H162 . 1.000 no
C16 . H163 . 1.000 no
C17 . H171 . 1.000 no
C17 . H172 . 1.000 no
C17 . H173 . 1.000 no
O4 . C18 . 1.242(18) yes
C18 . N8 . 1.327(8) yes
C18 . H181 . 1.000 no
N8 . C19 . 1.454(9) yes
N8 . C20 . 1.461(11) yes
C19 . H191 . 1.000 no
C19 . H192 . 1.000 no
C19 . H193 . 1.000 no
C20 . H201 . 1.000 no
C20 . H202 . 1.000 no
C20 . H203 . 1.000 no

loop_
_geom_hbond_atom_site_label_D
_geom_hbond_atom_site_label_H
_geom_hbond_atom_site_label_A
_geom_hbond_site_symmetry_A
_geom_hbond_distance_DH
_geom_hbond_distance_HA
_geom_hbond_distance_DA
_geom_hbond_angle_DHA
_geom_hbond_publ_flag
N5 H1 O1 7_555 0.79(3) 2.19(3) 2.973(3) 172(3) yes
O2 H2 O3 . 0.84(4) 1.73(4) 2.567(3) 177(4) yes
N6 H3 O4 . 0.82(3) 2.05(6) 2.85(4) 170(3) yes
N6 H3 O4 5_656 0.82(3) 2.23(6) 3.03(5) 168(3) yes
